data_7054656
loop_
_publ_author_name
'Aaker\"oy, Christer B.'
'Wijethunga, Tharanga K.'
'Desper, John'

_publ_section_title
;
 Molecular electrostatic potential dependent selectivity of hydrogen
 bonding
;
_journal_issue 2
_journal_name_full 'New J. Chem.'
_journal_page_first 822
_journal_paper_doi 10.1039/C4NJ01324G
_journal_volume 39
_journal_year 2015
_chemical_formula_moiety
;
(C18 H16 N6) (C7 H12 O4)2
;
_chemical_formula_sum 'C32 H40 N6 O8'
_chemical_formula_weight 636.70
_chemical_name_systematic
;
TW-2B-8-C 1,1'-di[(2-pyridyl)methyl]-2,2'-biimidazole, [HOOC-(CH2)5-COOH]2
;
_space_group_IT_number 2
_symmetry_cell_setting triclinic
_symmetry_space_group_name_Hall '-P 1'
_symmetry_space_group_name_H-M 'P -1'
_atom_sites_solution_hydrogens geom
_atom_sites_solution_primary direct
_atom_sites_solution_secondary difmap
_audit_creation_method SHELXL-97
_cell_angle_alpha 87.266(11)
_cell_angle_beta 88.665(10)
_cell_angle_gamma 72.608(9)
_cell_formula_units_Z 1
_cell_length_a 4.9161(10)
_cell_length_b 8.0077(16)
_cell_length_c 20.828(4)
_cell_measurement_reflns_used 3857
_cell_measurement_temperature 120(2)
_cell_measurement_theta_max 23.38
_cell_measurement_theta_min 2.88
_cell_volume 781.5(3)
_computing_cell_refinement 'Bruker SAINT'
_computing_data_collection 'Bruker APEX2'
_computing_data_reduction 'Bruker SAINT'
_computing_molecular_graphics 'Bruker SHELXTL'
_computing_publication_material 'Bruker SHELXTL'
_computing_structure_refinement 'SHELXL-97 (Sheldrick, 2008)'
_computing_structure_solution 'SHELXS-97 (Sheldrick, 2008)'
_diffrn_ambient_temperature 120(2)
_diffrn_measured_fraction_theta_full 0.979
_diffrn_measured_fraction_theta_max 0.933
_diffrn_measurement_device_type 'Bruker APEX-II CCD'
_diffrn_measurement_method '\f and \w scans'
_diffrn_radiation_monochromator graphite
_diffrn_radiation_source 'fine-focus sealed tube'
_diffrn_radiation_type MoK\a
_diffrn_radiation_wavelength 0.71073
_diffrn_reflns_av_R_equivalents 0.0949
_diffrn_reflns_av_sigmaI/netI 0.1045
_diffrn_reflns_limit_h_max 7
_diffrn_reflns_limit_h_min -6
_diffrn_reflns_limit_k_max 10
_diffrn_reflns_limit_k_min -11
_diffrn_reflns_limit_l_max 29
_diffrn_reflns_limit_l_min -29
_diffrn_reflns_number 21382
_diffrn_reflns_theta_full 30.00
_diffrn_reflns_theta_max 31.05
_diffrn_reflns_theta_min 0.98
_exptl_absorpt_coefficient_mu 0.099
_exptl_absorpt_correction_T_max 0.9922
_exptl_absorpt_correction_T_min 0.9635
_exptl_absorpt_correction_type multi-scan
_exptl_absorpt_process_details SADABS
_exptl_crystal_colour colourless
_exptl_crystal_density_diffrn 1.353
_exptl_crystal_density_method 'not measured'
_exptl_crystal_description plate
_exptl_crystal_F_000 338
_exptl_crystal_size_max 0.38
_exptl_crystal_size_mid 0.18
_exptl_crystal_size_min 0.08
_refine_diff_density_max 0.455
_refine_diff_density_min -0.418
_refine_diff_density_rms 0.100
_refine_ls_extinction_method none
_refine_ls_goodness_of_fit_ref 1.286
_refine_ls_hydrogen_treatment mixed
_refine_ls_matrix_type full
_refine_ls_number_parameters 214
_refine_ls_number_reflns 4657
_refine_ls_number_restraints 0
_refine_ls_restrained_S_all 1.286
_refine_ls_R_factor_all 0.1768
_refine_ls_R_factor_gt 0.0996
_refine_ls_shift/su_max 0.000
_refine_ls_shift/su_mean 0.000
_refine_ls_structure_factor_coef Fsqd
_refine_ls_weighting_details 'calc w=1/[\s^2^(Fo^2^)+(0.1000P)^2^+0.0000P] where P=(Fo^2^+2Fc^2^)/3'
_refine_ls_weighting_scheme calc
_refine_ls_wR_factor_gt 0.2355
_refine_ls_wR_factor_ref 0.2647
_reflns_number_gt 2306
_reflns_number_total 4657
_reflns_threshold_expression >2sigma(I)
_cod_data_source_file c4nj01324g2.cif
_cod_data_source_block A3:Pim
_cod_depositor_comments
;
The following automatic conversions were performed:

'_symmetry_cell_setting' value 'Triclinic' changed to 'triclinic'
according to
/usr/data/users/saulius/crontab/automatic-downloads/current/RSC/lib/dictionaries/cif_core.dic
dictionary named 'cif_core.dic' version 2.4.2 from 2011-04-26.

Automatic conversion script
Id: cif_fix_values 3008 2015-01-20 13:52:24Z robertas 
;
_cod_original_sg_symbol_H-M P-1
_cod_database_code 7054656

loop_
_symmetry_equiv_pos_as_xyz
'x, y, z'
'-x, -y, -z'

loop_
_atom_site_label
_atom_site_type_symbol
_atom_site_fract_x
_atom_site_fract_y
_atom_site_fract_z
_atom_site_U_iso_or_equiv
_atom_site_adp_type
_atom_site_occupancy
_atom_site_symmetry_multiplicity
_atom_site_calc_flag
_atom_site_refinement_flags
N11 N -0.1291(5) 0.0765(3) 0.41660(12) 0.0351(6) Uani 1 1 d .
C12 C -0.1165(6) 0.0616(4) 0.48255(15) 0.0360(7) Uani 1 1 d .
N13 N -0.3428(5) 0.1693(3) 0.50908(13) 0.0399(7) Uani 1 1 d .
C14 C -0.5079(7) 0.2563(4) 0.45837(17) 0.0429(8) Uani 1 1 d .
H14 H -0.6864 0.3436 0.4626 0.052 Uiso 1 1 calc R
C15 C -0.3816(7) 0.2006(4) 0.40150(17) 0.0389(8) Uani 1 1 d .
H15 H -0.4535 0.2397 0.3597 0.047 Uiso 1 1 calc R
N21 N 0.2245(5) -0.2581(3) 0.30157(12) 0.0367(6) Uani 1 1 d .
C22 C 0.0581(6) -0.1877(4) 0.35073(14) 0.0336(7) Uani 1 1 d .
C23 C -0.1201(7) -0.2696(4) 0.38341(16) 0.0382(8) Uani 1 1 d .
H23 H -0.2385 -0.2151 0.4179 0.046 Uiso 1 1 calc R
C24 C -0.1198(7) -0.4336(4) 0.36411(17) 0.0425(8) Uani 1 1 d .
H24 H -0.2384 -0.4936 0.3854 0.051 Uiso 1 1 calc R
C25 C 0.0536(7) -0.5077(4) 0.31404(16) 0.0429(8) Uani 1 1 d .
H25 H 0.0569 -0.6196 0.3001 0.051 Uiso 1 1 calc R
C26 C 0.2223(7) -0.4173(4) 0.28444(16) 0.0419(8) Uani 1 1 d .
H26 H 0.3435 -0.4699 0.2501 0.050 Uiso 1 1 calc R
C27 C 0.0786(7) -0.0104(4) 0.36791(15) 0.0369(7) Uani 1 1 d .
H27A H 0.2729 -0.0250 0.3838 0.044 Uiso 1 1 calc R
H27B H 0.0515 0.0664 0.3285 0.044 Uiso 1 1 calc R
C31 C 0.6199(6) -0.0015(4) 0.21965(15) 0.0365(7) Uani 1 1 d .
O31 O 0.5759(5) -0.1575(3) 0.21879(12) 0.0441(6) Uani 1 1 d .
H31 H 0.447(8) -0.156(5) 0.2443(18) 0.053 Uiso 1 1 d .
C32 C 0.8352(7) 0.0174(4) 0.16974(16) 0.0381(7) Uani 1 1 d .
H32A H 0.7818 -0.0184 0.1282 0.046 Uiso 1 1 calc R
H32B H 1.0230 -0.0649 0.1817 0.046 Uiso 1 1 calc R
O32 O 0.4996(5) 0.1090(3) 0.25691(11) 0.0461(6) Uani 1 1 d .
C33 C 0.8670(7) 0.2003(4) 0.16021(16) 0.0410(8) Uani 1 1 d .
H33A H 0.8923 0.2441 0.2026 0.049 Uiso 1 1 calc R
H33B H 1.0407 0.1935 0.1342 0.049 Uiso 1 1 calc R
C34 C 0.6134(7) 0.3293(4) 0.12724(15) 0.0380(7) Uani 1 1 d .
H34A H 0.4474 0.3538 0.1570 0.046 Uiso 1 1 calc R
H34B H 0.5647 0.2756 0.0890 0.046 Uiso 1 1 calc R
C35 C 0.6689(7) 0.5014(4) 0.10642(17) 0.0416(8) Uani 1 1 d .
H35A H 0.7339 0.5502 0.1439 0.050 Uiso 1 1 calc R
H35B H 0.8235 0.4785 0.0737 0.050 Uiso 1 1 calc R
C36 C 0.4063(7) 0.6346(4) 0.07884(17) 0.0434(8) Uani 1 1 d .
H36A H 0.3204 0.5767 0.0474 0.052 Uiso 1 1 calc R
H36B H 0.2658 0.6729 0.1140 0.052 Uiso 1 1 calc R
C37 C 0.4577(7) 0.7946(4) 0.04612(16) 0.0396(8) Uani 1 1 d .
O37 O 0.2414(6) 0.9316(4) 0.04382(14) 0.0606(8) Uani 1 1 d .
H37 H 0.242(9) 1.019(7) 0.021(2) 0.073 Uiso 1 1 d .
O38 O 0.6939(5) 0.7890(3) 0.02233(12) 0.0505(7) Uani 1 1 d .

loop_
_atom_site_aniso_label
_atom_site_aniso_U_11
_atom_site_aniso_U_22
_atom_site_aniso_U_33
_atom_site_aniso_U_23
_atom_site_aniso_U_13
_atom_site_aniso_U_12
N11 0.0428(15) 0.0181(12) 0.0489(15) -0.0031(10) 0.0027(12) -0.0160(12)
C12 0.0438(18) 0.0222(15) 0.0487(18) -0.0051(13) 0.0024(14) -0.0197(14)
N13 0.0443(15) 0.0242(14) 0.0537(17) -0.0052(12) 0.0034(13) -0.0138(12)
C14 0.0428(18) 0.0236(16) 0.064(2) -0.0046(15) 0.0008(17) -0.0122(14)
C15 0.0440(18) 0.0203(15) 0.057(2) -0.0012(14) -0.0026(15) -0.0167(14)
N21 0.0436(15) 0.0198(13) 0.0495(15) -0.0050(11) 0.0007(12) -0.0131(11)
C22 0.0400(17) 0.0183(14) 0.0457(17) 0.0011(12) -0.0023(14) -0.0136(13)
C23 0.0444(18) 0.0200(15) 0.0535(19) -0.0001(13) -0.0012(15) -0.0145(14)
C24 0.0475(19) 0.0246(16) 0.062(2) 0.0022(15) -0.0042(16) -0.0206(15)
C25 0.054(2) 0.0172(15) 0.061(2) -0.0040(14) -0.0068(16) -0.0153(14)
C26 0.0500(19) 0.0243(16) 0.053(2) -0.0090(14) 0.0016(15) -0.0130(15)
C27 0.0479(18) 0.0218(15) 0.0471(18) -0.0025(13) 0.0018(14) -0.0198(14)
C31 0.0385(17) 0.0244(16) 0.0487(18) 0.0026(14) -0.0065(14) -0.0129(14)
O31 0.0541(14) 0.0253(12) 0.0593(15) -0.0060(10) 0.0112(11) -0.0218(11)
C32 0.0403(17) 0.0239(16) 0.0524(19) 0.0011(13) -0.0001(14) -0.0135(14)
O32 0.0635(15) 0.0271(12) 0.0512(14) -0.0068(10) 0.0072(11) -0.0183(11)
C33 0.0468(18) 0.0239(16) 0.058(2) 0.0033(14) -0.0018(15) -0.0194(15)
C34 0.0472(18) 0.0227(16) 0.0486(18) -0.0024(13) 0.0014(14) -0.0173(14)
C35 0.0498(19) 0.0246(16) 0.057(2) -0.0013(14) 0.0022(16) -0.0210(15)
C36 0.0474(19) 0.0255(17) 0.061(2) 0.0007(15) 0.0033(16) -0.0174(15)
C37 0.0453(19) 0.0248(16) 0.0516(19) -0.0011(14) 0.0017(15) -0.0150(15)
O37 0.0653(17) 0.0291(14) 0.0810(19) 0.0143(13) 0.0168(14) -0.0079(13)
O38 0.0464(14) 0.0338(13) 0.0735(17) 0.0085(12) 0.0032(12) -0.0173(11)

loop_
_atom_type_symbol
_atom_type_description
_atom_type_scat_dispersion_real
_atom_type_scat_dispersion_imag
_atom_type_scat_source
C C 0.0033 0.0016 'International Tables Vol C Tables 4.2.6.8 and 6.1.1.4'
H H 0.0000 0.0000 'International Tables Vol C Tables 4.2.6.8 and 6.1.1.4'
N N 0.0061 0.0033 'International Tables Vol C Tables 4.2.6.8 and 6.1.1.4'
O O 0.0106 0.0060 'International Tables Vol C Tables 4.2.6.8 and 6.1.1.4'

loop_
_geom_angle_atom_site_label_1
_geom_angle_atom_site_label_2
_geom_angle_atom_site_label_3
_geom_angle
_geom_angle_site_symmetry_3
C15 N11 C12 106.6(3) .
C15 N11 C27 123.0(3) .
C12 N11 C27 130.3(3) .
N13 C12 N11 111.5(3) .
N13 C12 C12 125.2(4) 2_556
N11 C12 C12 123.3(3) 2_556
C12 N13 C14 105.1(3) .
C15 C14 N13 110.9(3) .
C15 C14 H14 124.6 .
N13 C14 H14 124.6 .
C14 C15 N11 106.0(3) .
C14 C15 H15 127.0 .
N11 C15 H15 127.0 .
C22 N21 C26 117.7(2) .
N21 C22 C23 123.0(3) .
N21 C22 C27 114.3(2) .
C23 C22 C27 122.7(3) .
C22 C23 C24 118.0(3) .
C22 C23 H23 121.0 .
C24 C23 H23 121.0 .
C25 C24 C23 119.3(3) .
C25 C24 H24 120.3 .
C23 C24 H24 120.3 .
C24 C25 C26 118.7(3) .
C24 C25 H25 120.6 .
C26 C25 H25 120.6 .
N21 C26 C25 123.3(3) .
N21 C26 H26 118.4 .
C25 C26 H26 118.4 .
N11 C27 C22 114.2(2) .
N11 C27 H27A 108.7 .
C22 C27 H27A 108.7 .
N11 C27 H27B 108.7 .
C22 C27 H27B 108.7 .
H27A C27 H27B 107.6 .
O32 C31 O31 123.0(3) .
O32 C31 C32 125.3(3) .
O31 C31 C32 111.7(3) .
C31 O31 H31 107(3) .
C31 C32 C33 115.4(3) .
C31 C32 H32A 108.4 .
C33 C32 H32A 108.4 .
C31 C32 H32B 108.4 .
C33 C32 H32B 108.4 .
H32A C32 H32B 107.5 .
C34 C33 C32 113.1(3) .
C34 C33 H33A 109.0 .
C32 C33 H33A 109.0 .
C34 C33 H33B 109.0 .
C32 C33 H33B 109.0 .
H33A C33 H33B 107.8 .
C33 C34 C35 112.8(2) .
C33 C34 H34A 109.0 .
C35 C34 H34A 109.0 .
C33 C34 H34B 109.0 .
C35 C34 H34B 109.0 .
H34A C34 H34B 107.8 .
C36 C35 C34 112.2(2) .
C36 C35 H35A 109.2 .
C34 C35 H35A 109.2 .
C36 C35 H35B 109.2 .
C34 C35 H35B 109.2 .
H35A C35 H35B 107.9 .
C37 C36 C35 115.1(3) .
C37 C36 H36A 108.5 .
C35 C36 H36A 108.5 .
C37 C36 H36B 108.5 .
C35 C36 H36B 108.5 .
H36A C36 H36B 107.5 .
O38 C37 O37 123.7(3) .
O38 C37 C36 121.0(3) .
O37 C37 C36 115.3(3) .
C37 O37 H37 121(3) .

loop_
_geom_bond_atom_site_label_1
_geom_bond_atom_site_label_2
_geom_bond_distance
_geom_bond_site_symmetry_2
N11 C15 1.371(4) .
N11 C12 1.374(4) .
N11 C27 1.466(4) .
C12 N13 1.315(4) .
C12 C12 1.452(7) 2_556
N13 C14 1.375(4) .
C14 C15 1.355(4) .
C14 H14 0.9500 .
C15 H15 0.9500 .
N21 C22 1.333(4) .
N21 C26 1.343(4) .
C22 C23 1.391(4) .
C22 C27 1.513(4) .
C23 C24 1.391(4) .
C23 H23 0.9500 .
C24 C25 1.372(5) .
C24 H24 0.9500 .
C25 C26 1.373(4) .
C25 H25 0.9500 .
C26 H26 0.9500 .
C27 H27A 0.9900 .
C27 H27B 0.9900 .
C31 O32 1.211(4) .
C31 O31 1.331(3) .
C31 C32 1.501(4) .
O31 H31 0.82(4) .
C32 C33 1.522(4) .
C32 H32A 0.9900 .
C32 H32B 0.9900 .
C33 C34 1.515(5) .
C33 H33A 0.9900 .
C33 H33B 0.9900 .
C34 C35 1.524(4) .
C34 H34A 0.9900 .
C34 H34B 0.9900 .
C35 C36 1.512(5) .
C35 H35A 0.9900 .
C35 H35B 0.9900 .
C36 C37 1.507(4) .
C36 H36A 0.9900 .
C36 H36B 0.9900 .
C37 O38 1.241(4) .
C37 O37 1.279(4) .
O37 H37 0.83(5) .

loop_
_geom_hbond_atom_site_label_D
_geom_hbond_atom_site_label_H
_geom_hbond_atom_site_label_A
_geom_hbond_distance_DH
_geom_hbond_distance_HA
_geom_hbond_distance_DA
_geom_hbond_angle_DHA
_geom_hbond_site_symmetry_A
O31 H31 N21 0.82(4) 1.92(4) 2.677(3) 155(4) .
O37 H37 O38 0.83(5) 1.85(5) 2.668(3) 169(4) 2_675

loop_
_geom_torsion_atom_site_label_1
_geom_torsion_atom_site_label_2
_geom_torsion_atom_site_label_3
_geom_torsion_atom_site_label_4
_geom_torsion
_geom_torsion_site_symmetry_1
_geom_torsion_site_symmetry_4
C15 N11 C12 N13 -0.6(3) . .
C27 N11 C12 N13 176.9(2) . .
C15 N11 C12 C12 178.0(3) . 2_556
C27 N11 C12 C12 -4.6(5) . 2_556
N11 C12 N13 C14 0.3(3) . .
C12 C12 N13 C14 -178.3(3) 2_556 .
C12 N13 C14 C15 0.2(3) . .
N13 C14 C15 N11 -0.6(3) . .
C12 N11 C15 C14 0.7(3) . .
C27 N11 C15 C14 -177.0(2) . .
C26 N21 C22 C23 -1.6(5) . .
C26 N21 C22 C27 178.6(3) . .
N21 C22 C23 C24 1.0(5) . .
C27 C22 C23 C24 -179.2(3) . .
C22 C23 C24 C25 -0.2(5) . .
C23 C24 C25 C26 0.0(5) . .
C22 N21 C26 C25 1.5(5) . .
C24 C25 C26 N21 -0.7(5) . .
C15 N11 C27 C22 -97.1(3) . .
C12 N11 C27 C22 85.8(3) . .
N21 C22 C27 N11 172.9(3) . .
C23 C22 C27 N11 -6.9(4) . .
O32 C31 C32 C33 -9.3(5) . .
O31 C31 C32 C33 171.2(3) . .
C31 C32 C33 C34 -71.4(4) . .
C32 C33 C34 C35 -169.1(3) . .
C33 C34 C35 C36 -175.0(3) . .
C34 C35 C36 C37 -169.1(3) . .
C35 C36 C37 O38 26.0(5) . .
C35 C36 C37 O37 -155.4(3) . .
